data_2217886
loop_
_publ_author_name
'Mojzych, Mariusz'
'Karczmarzyk, Zbigniew'
'Fruzi\'nski, Andrzej'

_publ_section_title
;
 (<i>E</i>)-1-(Pyridin-2-yl)ethanone <i>O</i>-acryloyloxime
;
_journal_coeditor_code CI2565
_journal_issue 4
_journal_name_full 'Acta Crystallographica Section E'
_journal_page_first o653
_journal_paper_doi 10.1107/S1600536808005436
_journal_volume 64
_journal_year 2008
_chemical_formula_iupac 'C10 H10 N2 O2'
_chemical_formula_moiety 'C10 H10 N2 O2'
_chemical_formula_sum 'C10 H10 N2 O2'
_chemical_formula_weight 190.20
_chemical_melting_point 338
_chemical_name_systematic
;
(<i>E</i>)-1-(Pyridin-2-yl)ethanone <i>O</i>-acryloyloxime
;
_space_group_IT_number 14
_symmetry_cell_setting monoclinic
_symmetry_space_group_name_Hall '-P 2yn'
_symmetry_space_group_name_H-M 'P 1 21/n 1'
_atom_sites_solution_hydrogens difmap
_atom_sites_solution_primary direct
_atom_sites_solution_secondary difmap
_audit_creation_method SHELXL-97
_cell_angle_alpha 90.00
_cell_angle_beta 114.0430(10)
_cell_angle_gamma 90.00
_cell_formula_units_Z 4
_cell_length_a 7.0240(5)
_cell_length_b 18.4054(14)
_cell_length_c 7.8642(6)
_cell_measurement_reflns_used 166
_cell_measurement_temperature 100(2)
_cell_measurement_theta_max 27.98
_cell_measurement_theta_min 3.81
_cell_volume 928.47(12)
_computing_cell_refinement 'SAINT (Bruker, 2003)'
_computing_data_collection 'SMART (Bruker, 2003)'
_computing_data_reduction 'SAINT (Bruker, 2003)'
_computing_molecular_graphics 'ORTEP-3 for Windows (Farrugia, 1997)'
_computing_publication_material
;
SHELXL97 (Sheldrick, 2008), PLATON (Spek, 2003) and WinGX
(Farrugia, 1999)
;
_computing_structure_refinement 'SHELXL97 (Sheldrick, 2008)'
_computing_structure_solution 'SIR92 (Altomare <i>et al.</i>,  1993)'
_diffrn_ambient_temperature 100(2)
_diffrn_measured_fraction_theta_full 0.999
_diffrn_measured_fraction_theta_max 0.951
_diffrn_measurement_device_type 'Bruker SMART APEXII CCD'
_diffrn_measurement_method \w
_diffrn_radiation_source 'fine-focus sealed tube'
_diffrn_radiation_type MoK\a
_diffrn_radiation_wavelength 0.71073
_diffrn_reflns_av_R_equivalents 0.0347
_diffrn_reflns_av_sigmaI/netI 0.0212
_diffrn_reflns_limit_h_max 9
_diffrn_reflns_limit_h_min -9
_diffrn_reflns_limit_k_max 24
_diffrn_reflns_limit_k_min -24
_diffrn_reflns_limit_l_max 10
_diffrn_reflns_limit_l_min -10
_diffrn_reflns_number 15216
_diffrn_reflns_theta_full 25.00
_diffrn_reflns_theta_max 28.36
_diffrn_reflns_theta_min 2.21
_exptl_absorpt_coefficient_mu 0.097
_exptl_absorpt_correction_T_max 0.9932
_exptl_absorpt_correction_T_min 0.9237
_exptl_absorpt_correction_type multi-scan
_exptl_absorpt_process_details '(SADABS; Sheldrick, 2002)'
_exptl_crystal_colour colourless
_exptl_crystal_density_diffrn 1.361
_exptl_crystal_density_method 'not measured'
_exptl_crystal_description Prism
_exptl_crystal_F_000 400
_exptl_crystal_size_max 0.75
_exptl_crystal_size_mid 0.13
_exptl_crystal_size_min 0.07
_refine_diff_density_max 0.404
_refine_diff_density_min -0.185
_refine_ls_extinction_method none
_refine_ls_goodness_of_fit_ref 1.025
_refine_ls_hydrogen_treatment refall
_refine_ls_matrix_type full
_refine_ls_number_parameters 167
_refine_ls_number_reflns 2209
_refine_ls_number_restraints 0
_refine_ls_restrained_S_all 1.025
_refine_ls_R_factor_all 0.0382
_refine_ls_R_factor_gt 0.0327
_refine_ls_shift/su_max 0.001
_refine_ls_shift/su_mean <0.001
_refine_ls_structure_factor_coef Fsqd
_refine_ls_weighting_details 'calc w=1/[\s^2^(Fo^2^)+(0.0531P)^2^+0.3208P] where P=(Fo^2^+2Fc^2^)/3'
_refine_ls_weighting_scheme calc
_refine_ls_wR_factor_gt 0.0903
_refine_ls_wR_factor_ref 0.0975
_reflns_number_gt 1951
_reflns_number_total 2209
_reflns_threshold_expression I>2\s(I)
_cod_data_source_file ci2565.cif
_cod_data_source_block I
_cod_depositor_comments
;
The following automatic conversions were performed:
'_symmetry_cell_setting' value 'Monoclinic' changed to 'monoclinic'
according to '/home/saulius/struct/CIF-dictionaries/cif_core.dic'
dictionary named 'cif_core.dic' version 2.4.1 from 2010-06-29.

Automatic conversion script
Id: cif_fix_enum 1527 2010-12-29 10:47:43Z saulius 

The following automatic conversions were performed:

'_symmetry_cell_setting' value 'Monoclinic' changed to 'monoclinic'
according to /home/saulius/struct/CIF-dictionaries/cif_core.dic
dictionary named 'cif_core.dic' version 2.4.1 from 2010-06-29.

Automatic conversion script
Id: cif_fix_values 1715 2011-07-08 13:25:40Z adriana 
;
_cod_original_sg_symbol_H-M 'P 21/n'
_cod_database_code 2217886
_cod_database_fobs_code 2217886

loop_
_symmetry_equiv_pos_as_xyz
'x, y, z'
'-x+1/2, y+1/2, -z+1/2'
'-x, -y, -z'
'x-1/2, -y-1/2, z-1/2'

loop_
_atom_site_type_symbol
_atom_site_label
_atom_site_fract_x
_atom_site_fract_y
_atom_site_fract_z
_atom_site_U_iso_or_equiv
_atom_site_adp_type
_atom_site_calc_flag
_atom_site_occupancy
O O1 0.29133(11) -0.01660(4) 0.63817(9) 0.01600(18) Uani d 1
O O2 0.12879(12) -0.12207(4) 0.50393(10) 0.02091(19) Uani d 1
N N1 0.27586(13) 0.17974(5) 0.26737(12) 0.0168(2) Uani d 1
N N2 0.23265(12) 0.01032(5) 0.45236(11) 0.0149(2) Uani d 1
C C1 0.22032(15) 0.21070(6) 0.09936(15) 0.0189(2) Uani d 1
C C2 0.14439(15) 0.17215(6) -0.06672(15) 0.0189(2) Uani d 1
C C3 0.13150(15) 0.09699(6) -0.06045(14) 0.0176(2) Uani d 1
C C4 0.19186(15) 0.06379(6) 0.11195(14) 0.0157(2) Uani d 1
C C5 0.25793(14) 0.10712(5) 0.27155(14) 0.0139(2) Uani d 1
C C6 0.30844(14) 0.07431(5) 0.45895(13) 0.0137(2) Uani d 1
C C7 0.22368(15) -0.08629(5) 0.63995(14) 0.0148(2) Uani d 1
C C8 0.28945(16) -0.10972(6) 0.83633(15) 0.0184(2) Uani d 1
C C9 0.25144(17) -0.17670(6) 0.87484(16) 0.0212(2) Uani d 1
C C10 0.43601(17) 0.11625(6) 0.63073(14) 0.0179(2) Uani d 1
H H1 0.234(2) 0.2626(8) 0.0980(19) 0.023(3) Uiso d 1
H H2 0.106(2) 0.1958(8) -0.180(2) 0.026(3) Uiso d 1
H H3 0.081(2) 0.0693(8) -0.173(2) 0.027(3) Uiso d 1
H H4 0.185(2) 0.0111(7) 0.1226(18) 0.021(3) Uiso d 1
H H8 0.363(2) -0.0726(8) 0.931(2) 0.030(4) Uiso d 1
H H9A 0.293(2) -0.1938(7) 1.002(2) 0.025(3) Uiso d 1
H H9B 0.180(2) -0.2100(7) 0.776(2) 0.025(3) Uiso d 1
H H10A 0.389(2) 0.1079(8) 0.726(2) 0.038(4) Uiso d 1
H H10B 0.429(2) 0.1661(9) 0.605(2) 0.039(4) Uiso d 1
H H10C 0.581(3) 0.1023(8) 0.673(2) 0.039(4) Uiso d 1

loop_
_atom_site_aniso_label
_atom_site_aniso_U_11
_atom_site_aniso_U_22
_atom_site_aniso_U_33
_atom_site_aniso_U_12
_atom_site_aniso_U_13
_atom_site_aniso_U_23
O1 0.0177(4) 0.0178(4) 0.0120(3) -0.0008(3) 0.0056(3) 0.0015(3)
O2 0.0281(4) 0.0172(4) 0.0168(4) -0.0010(3) 0.0085(3) -0.0012(3)
N1 0.0150(4) 0.0154(4) 0.0200(4) 0.0006(3) 0.0072(3) 0.0004(3)
N2 0.0158(4) 0.0173(4) 0.0119(4) 0.0022(3) 0.0059(3) 0.0022(3)
C1 0.0168(5) 0.0153(5) 0.0244(5) 0.0010(4) 0.0081(4) 0.0033(4)
C2 0.0154(5) 0.0227(5) 0.0181(5) 0.0023(4) 0.0064(4) 0.0067(4)
C3 0.0152(5) 0.0220(5) 0.0154(5) -0.0014(4) 0.0060(4) -0.0011(4)
C4 0.0147(4) 0.0154(5) 0.0176(5) 0.0000(3) 0.0072(4) 0.0004(4)
C5 0.0104(4) 0.0162(5) 0.0155(5) 0.0013(3) 0.0058(3) 0.0005(4)
C6 0.0115(4) 0.0160(5) 0.0149(5) 0.0024(3) 0.0067(3) -0.0007(4)
C7 0.0131(4) 0.0163(5) 0.0169(5) 0.0031(3) 0.0080(4) 0.0013(4)
C8 0.0167(5) 0.0237(5) 0.0156(5) 0.0008(4) 0.0073(4) 0.0013(4)
C9 0.0212(5) 0.0241(6) 0.0208(5) 0.0039(4) 0.0110(4) 0.0051(4)
C10 0.0205(5) 0.0181(5) 0.0154(5) -0.0027(4) 0.0077(4) -0.0025(4)

loop_
_atom_type_symbol
_atom_type_description
_atom_type_scat_dispersion_real
_atom_type_scat_dispersion_imag
_atom_type_scat_source
C C 0.0033 0.0016 'International Tables Vol C Tables 4.2.6.8 and 6.1.1.4'
H H 0.0000 0.0000 'International Tables Vol C Tables 4.2.6.8 and 6.1.1.4'
N N 0.0061 0.0033 'International Tables Vol C Tables 4.2.6.8 and 6.1.1.4'
O O 0.0106 0.0060 'International Tables Vol C Tables 4.2.6.8 and 6.1.1.4'

loop_
_geom_angle_atom_site_label_1
_geom_angle_atom_site_label_2
_geom_angle_atom_site_label_3
_geom_angle
C7 O1 N2 112.13(7)
C1 N1 C5 116.97(9)
C6 N2 O1 109.45(8)
N1 C1 C2 123.73(10)
N1 C1 H1 116.3(8)
C2 C1 H1 120.0(8)
C3 C2 C1 118.79(9)
C3 C2 H2 120.2(9)
C1 C2 H2 121.0(9)
C4 C3 C2 118.38(9)
C4 C3 H3 121.3(8)
C2 C3 H3 120.3(8)
C3 C4 C5 118.96(9)
C3 C4 H4 121.0(8)
C5 C4 H4 120.0(8)
N1 C5 C4 123.07(9)
N1 C5 C6 116.01(8)
C4 C5 C6 120.90(9)
N2 C6 C5 113.73(8)
N2 C6 C10 126.54(9)
C5 C6 C10 119.74(8)
O2 C7 O1 125.00(9)
O2 C7 C8 126.30(9)
O1 C7 C8 108.69(8)
C9 C8 C7 120.19(10)
C9 C8 H8 124.2(9)
C7 C8 H8 115.5(9)
C8 C9 H9A 122.2(8)
C8 C9 H9B 120.1(8)
H9A C9 H9B 117.7(11)
C6 C10 H10A 111.0(10)
C6 C10 H10B 110.3(10)
H10A C10 H10B 109.1(13)
C6 C10 H10C 109.4(9)
H10A C10 H10C 109.9(13)
H10B C10 H10C 107.0(13)

loop_
_geom_bond_atom_site_label_1
_geom_bond_atom_site_label_2
_geom_bond_distance
O1 C7 1.3698(12)
O1 N2 1.4352(10)
O2 C7 1.2005(13)
N1 C1 1.3426(14)
N1 C5 1.3442(13)
N2 C6 1.2849(13)
C1 C2 1.3879(15)
C1 H1 0.962(14)
C2 C3 1.3884(15)
C2 H2 0.929(15)
C3 C4 1.3868(14)
C3 H3 0.954(15)
C4 C5 1.3971(14)
C4 H4 0.976(13)
C5 C6 1.4954(13)
C6 C10 1.4957(13)
C7 C8 1.4843(14)
C8 C9 1.3224(15)
C8 H8 0.989(15)
C9 H9A 0.972(15)
C9 H9B 0.954(14)
C10 H10A 0.947(17)
C10 H10B 0.937(16)
C10 H10C 0.969(16)

loop_
_geom_hbond_atom_site_label_D
_geom_hbond_atom_site_label_H
_geom_hbond_atom_site_label_A
_geom_hbond_site_symmetry_A
_geom_hbond_distance_DH
_geom_hbond_distance_HA
_geom_hbond_distance_DA
_geom_hbond_angle_DHA
_geom_hbond_publ_flag
C10 H10B N1 . 0.94(2) 2.438(14) 2.8596(14) 107.0(10) yes
C1 H1 O2 2_555 0.96(2) 2.588(15) 3.4581(14) 150.0(10) yes

loop_
_geom_torsion_atom_site_label_1
_geom_torsion_atom_site_label_2
_geom_torsion_atom_site_label_3
_geom_torsion_atom_site_label_4
_geom_torsion
C7 O1 N2 C6 -176.92(7)
C5 N1 C1 C2 0.84(14)
N1 C1 C2 C3 -2.47(15)
C1 C2 C3 C4 1.12(14)
C2 C3 C4 C5 1.61(14)
C1 N1 C5 C4 2.13(14)
C1 N1 C5 C6 -176.46(8)
C3 C4 C5 N1 -3.38(14)
C3 C4 C5 C6 175.14(8)
O1 N2 C6 C5 179.39(7)
O1 N2 C6 C10 -0.77(13)
N1 C5 C6 N2 160.49(8)
C4 C5 C6 N2 -18.13(12)
N1 C5 C6 C10 -19.37(12)
C4 C5 C6 C10 162.02(9)
N2 O1 C7 O2 0.98(13)
N2 O1 C7 C8 -179.69(7)
O2 C7 C8 C9 2.73(16)
O1 C7 C8 C9 -176.58(9)

loop_
_cod_related_entry_id
_cod_related_entry_database
_cod_related_entry_code
1 ChemSpider 21194933
